data_2238306
loop_
_publ_author_name
'Chirita, Paul'
'Hrib, Cristian G.'
'Birsa, Lucian M.'

_publ_section_title
;
 5-Bromo-4-(3,5-dibromo-2-hydroxyphenyl)-2-(piperidin-1-yl)-1,3-dithiol-2-ylium
 bromide
;
_journal_coeditor_code ZS2264
_journal_issue 7
_journal_name_full 'Acta Crystallographica Section E'
_journal_page_first o1097
_journal_paper_doi 10.1107/S1600536813016048
_journal_volume 69
_journal_year 2013
_chemical_formula_iupac 'C14 H13 Br3 N O S2 +, Br -'
_chemical_formula_moiety 'C14 H13 Br3 N O S2 +, Br -'
_chemical_formula_sum 'C14 H13 Br4 N O S2'
_chemical_formula_weight 595.01
_chemical_melting_point_gt 501
_chemical_melting_point_lt 502
_chemical_name_systematic
;
5-Bromo-4-(3,5-dibromo-2-hydroxyphenyl)-2-(piperidin-1-yl)-1,3-dithiol-2-ylium
bromide
;
_space_group_IT_number 14
_symmetry_cell_setting monoclinic
_symmetry_space_group_name_Hall '-P 2ybc'
_symmetry_space_group_name_H-M 'P 1 21/c 1'
_atom_sites_solution_hydrogens geom
_atom_sites_solution_primary direct
_atom_sites_solution_secondary difmap
_audit_creation_method SHELXL-97
_cell_angle_alpha 90.00
_cell_angle_beta 95.16(3)
_cell_angle_gamma 90.00
_cell_formula_units_Z 4
_cell_length_a 10.484(2)
_cell_length_b 7.9240(16)
_cell_length_c 21.396(4)
_cell_measurement_reflns_used 17310
_cell_measurement_temperature 153(2)
_cell_measurement_theta_max 29.63
_cell_measurement_theta_min 2.61
_cell_volume 1770.3(6)
_computing_cell_refinement 'X-AREA (Stoe & Cie, 2002)'
_computing_data_collection 'X-AREA (Stoe & Cie, 2002)'
_computing_data_reduction 'X-AREA (Stoe & Cie, 2002)'
_computing_molecular_graphics 'XP in SHELXTL (Sheldrick, 2008)'
_computing_publication_material 'SHELXL97 (Sheldrick, 2008)'
_computing_structure_refinement 'SHELXL97 (Sheldrick, 2008)'
_computing_structure_solution 'SHELXS97 (Sheldrick, 2008)'
_diffrn_ambient_temperature 153(2)
_diffrn_detector_area_resol_mean 6.67
_diffrn_measured_fraction_theta_full 1.000
_diffrn_measured_fraction_theta_max 1.000
_diffrn_measurement_device_type 'Stoe IPDS 2T area-detector'
_diffrn_measurement_method 'rotation method'
_diffrn_radiation_monochromator graphite
_diffrn_radiation_source 'fine-focus sealed tube'
_diffrn_radiation_type MoK\a
_diffrn_radiation_wavelength 0.71073
_diffrn_reflns_av_R_equivalents 0.1315
_diffrn_reflns_av_sigmaI/netI 0.0873
_diffrn_reflns_limit_h_max 13
_diffrn_reflns_limit_h_min -13
_diffrn_reflns_limit_k_max 9
_diffrn_reflns_limit_k_min -10
_diffrn_reflns_limit_l_max 28
_diffrn_reflns_limit_l_min -28
_diffrn_reflns_number 19422
_diffrn_reflns_theta_full 28.28
_diffrn_reflns_theta_max 28.28
_diffrn_reflns_theta_min 1.95
_diffrn_standards_number 0
_exptl_absorpt_coefficient_mu 9.328
_exptl_absorpt_correction_T_max 0.0729
_exptl_absorpt_correction_T_min 0.0469
_exptl_absorpt_correction_type sphere
_exptl_absorpt_process_details
;
[modified Dwiggins (1975)]
;
_exptl_crystal_colour colourless
_exptl_crystal_density_diffrn 2.232
_exptl_crystal_density_method 'not measured'
_exptl_crystal_description plate
_exptl_crystal_F_000 1136
_exptl_crystal_size_max 0.26
_exptl_crystal_size_mid 0.13
_exptl_crystal_size_min 0.05
_refine_diff_density_max 1.523
_refine_diff_density_min -1.031
_refine_ls_extinction_method none
_refine_ls_goodness_of_fit_ref 1.079
_refine_ls_hydrogen_treatment constr
_refine_ls_matrix_type full
_refine_ls_number_parameters 200
_refine_ls_number_reflns 4399
_refine_ls_number_restraints 0
_refine_ls_restrained_S_all 1.079
_refine_ls_R_factor_all 0.0850
_refine_ls_R_factor_gt 0.0613
_refine_ls_shift/su_max 0.000
_refine_ls_shift/su_mean 0.000
_refine_ls_structure_factor_coef Fsqd
_refine_ls_weighting_details 'calc w=1/[\s^2^(Fo^2^)+(0.0656P)^2^] where P=(Fo^2^+2Fc^2^)/3'
_refine_ls_weighting_scheme calc
_refine_ls_wR_factor_gt 0.1281
_refine_ls_wR_factor_ref 0.1372
_reflns_number_gt 3413
_reflns_number_total 4399
_reflns_threshold_expression I>2\s(I)
_cod_data_source_file zs2264.cif
_cod_data_source_block I
_cod_original_cell_volume 1770.4(6)
_cod_original_sg_symbol_H-M 'P 21/c'
_cod_database_code 2238306
_cod_database_fobs_code 2238306

loop_
_symmetry_equiv_pos_as_xyz
'x, y, z'
'-x, y+1/2, -z+1/2'
'-x, -y, -z'
'x, -y-1/2, z-1/2'

loop_
_atom_site_type_symbol
_atom_site_label
_atom_site_fract_x
_atom_site_fract_y
_atom_site_fract_z
_atom_site_U_iso_or_equiv
_atom_site_adp_type
_atom_site_calc_flag
_atom_site_refinement_flags
_atom_site_occupancy
_atom_site_symmetry_multiplicity
N N 0.2558(5) 1.1734(8) 0.0481(2) 0.0247(12) Uani d . 1 1
O O 0.6690(4) 0.9340(7) 0.1718(2) 0.0250(10) Uani d . 1 1
H H0 0.7142 0.9925 0.1496 0.038 Uiso calc R 1 1
Br Br1 0.93336(6) 0.89688(11) 0.24480(3) 0.03220(19) Uani d . 1 1
Br Br2 0.68140(7) 1.21285(10) 0.43451(3) 0.03022(18) Uani d . 1 1
Br Br3 0.27602(6) 0.94400(9) 0.29348(3) 0.02288(16) Uani d . 1 1
Br Br4 0.80174(7) 1.19802(10) 0.09104(3) 0.03071(18) Uani d . 1 1
S S1 0.20158(14) 1.0731(2) 0.16132(7) 0.0216(3) Uani d . 1 1
S S2 0.46012(15) 1.1582(2) 0.13143(7) 0.0246(3) Uani d . 1 1
C C1 0.5624(6) 1.0722(8) 0.2511(3) 0.0201(12) Uani d . 1 1
C C2 0.6747(6) 0.9999(9) 0.2309(3) 0.0210(12) Uani d . 1 1
C C3 0.7839(6) 0.9945(9) 0.2716(3) 0.0249(13) Uani d . 1 1
C C4 0.7862(7) 1.0585(10) 0.3319(3) 0.0270(14) Uani d . 1 1
H H4 0.8626 1.0542 0.3594 0.032 Uiso calc R 1 1
C C5 0.6763(7) 1.1286(9) 0.3516(3) 0.0249(13) Uani d . 1 1
C C6 0.5634(6) 1.1376(8) 0.3120(3) 0.0219(12) Uani d . 1 1
H H6 0.4886 1.1871 0.3260 0.026 Uiso calc R 1 1
C C7 0.4449(6) 1.0855(9) 0.2082(3) 0.0227(13) Uani d . 1 1
C C8 0.3247(6) 1.0477(9) 0.2205(3) 0.0221(12) Uani d . 1 1
C C9 0.3003(5) 1.1413(9) 0.1063(3) 0.0208(12) Uani d . 1 1
C C10 0.1219(6) 1.1466(11) 0.0266(3) 0.0287(15) Uani d . 1 1
H H10A 0.0709 1.1381 0.0632 0.034 Uiso calc R 1 1
H H10B 0.1126 1.0393 0.0030 0.034 Uiso calc R 1 1
C C11 0.0718(7) 1.2914(10) -0.0152(3) 0.0306(15) Uani d . 1 1
H H11A 0.0750 1.3977 0.0092 0.037 Uiso calc R 1 1
H H11B -0.0185 1.2697 -0.0309 0.037 Uiso calc R 1 1
C C12 0.1533(8) 1.3085(11) -0.0705(3) 0.0340(16) Uani d . 1 1
H H12A 0.1453 1.2047 -0.0963 0.041 Uiso calc R 1 1
H H12B 0.1218 1.4046 -0.0972 0.041 Uiso calc R 1 1
C C13 0.2923(7) 1.3368(10) -0.0478(3) 0.0297(15) Uani d . 1 1
H H13A 0.3015 1.4482 -0.0270 0.036 Uiso calc R 1 1
H H13B 0.3440 1.3383 -0.0843 0.036 Uiso calc R 1 1
C C14 0.3436(7) 1.2010(11) -0.0022(3) 0.0291(15) Uani d . 1 1
H H14A 0.3534 1.0942 -0.0253 0.035 Uiso calc R 1 1
H H14B 0.4291 1.2348 0.0171 0.035 Uiso calc R 1 1

loop_
_atom_site_aniso_label
_atom_site_aniso_U_11
_atom_site_aniso_U_22
_atom_site_aniso_U_33
_atom_site_aniso_U_12
_atom_site_aniso_U_13
_atom_site_aniso_U_23
N 0.024(3) 0.033(3) 0.017(2) -0.001(2) -0.0002(19) 0.003(2)
O 0.028(2) 0.029(3) 0.0191(19) -0.002(2) 0.0093(17) -0.0033(19)
Br1 0.0235(3) 0.0384(4) 0.0354(3) 0.0043(3) 0.0065(3) 0.0071(3)
Br2 0.0406(4) 0.0313(4) 0.0183(3) -0.0038(3) -0.0001(2) -0.0008(3)
Br3 0.0253(3) 0.0252(3) 0.0188(3) -0.0002(2) 0.0056(2) 0.0019(2)
Br4 0.0434(4) 0.0259(4) 0.0247(3) 0.0012(3) 0.0133(3) 0.0004(3)
S1 0.0211(6) 0.0256(8) 0.0184(6) -0.0011(6) 0.0037(5) 0.0009(6)
S2 0.0218(7) 0.0335(9) 0.0186(6) -0.0036(6) 0.0024(5) 0.0035(6)
C1 0.025(3) 0.017(3) 0.018(2) 0.000(2) 0.003(2) 0.002(2)
C2 0.028(3) 0.017(3) 0.018(2) -0.004(2) 0.002(2) -0.001(2)
C3 0.025(3) 0.021(3) 0.029(3) -0.002(3) 0.008(2) 0.002(3)
C4 0.027(3) 0.028(4) 0.025(3) -0.002(3) -0.006(2) 0.005(3)
C5 0.036(3) 0.023(3) 0.015(2) -0.006(3) 0.002(2) -0.001(2)
C6 0.030(3) 0.015(3) 0.021(3) 0.001(2) 0.004(2) 0.000(2)
C7 0.031(3) 0.020(3) 0.017(3) 0.001(2) -0.002(2) 0.000(2)
C8 0.028(3) 0.022(3) 0.016(2) 0.003(3) 0.001(2) 0.000(2)
C9 0.016(2) 0.022(3) 0.024(3) -0.001(2) 0.002(2) 0.000(2)
C10 0.024(3) 0.038(4) 0.025(3) 0.001(3) 0.002(2) 0.002(3)
C11 0.027(3) 0.033(4) 0.033(3) 0.003(3) 0.004(3) 0.002(3)
C12 0.046(4) 0.034(4) 0.022(3) 0.004(3) 0.002(3) 0.007(3)
C13 0.043(4) 0.028(4) 0.018(3) -0.003(3) 0.004(3) 0.000(3)
C14 0.030(3) 0.040(4) 0.017(3) 0.004(3) 0.004(2) 0.004(3)

loop_
_atom_type_symbol
_atom_type_description
_atom_type_scat_dispersion_real
_atom_type_scat_dispersion_imag
_atom_type_scat_source
C C 0.0033 0.0016 'International Tables Vol C Tables 4.2.6.8 and 6.1.1.4'
H H 0.0000 0.0000 'International Tables Vol C Tables 4.2.6.8 and 6.1.1.4'
N N 0.0061 0.0033 'International Tables Vol C Tables 4.2.6.8 and 6.1.1.4'
O O 0.0106 0.0060 'International Tables Vol C Tables 4.2.6.8 and 6.1.1.4'
S S 0.1246 0.1234 'International Tables Vol C Tables 4.2.6.8 and 6.1.1.4'
Br Br -0.2901 2.4595 'International Tables Vol C Tables 4.2.6.8 and 6.1.1.4'

loop_
_geom_angle_atom_site_label_1
_geom_angle_atom_site_label_2
_geom_angle_atom_site_label_3
_geom_angle_site_symmetry_3
_geom_angle
C9 N C10 . 121.5(5)
C9 N C14 . 121.4(5)
C10 N C14 . 115.7(5)
C2 O H0 . 109.5
C8 Br3 Br4 2_645 169.9(2)
C9 S1 C8 . 94.7(3)
C9 S2 C7 . 95.7(3)
C6 C1 C2 . 119.9(6)
C6 C1 C7 . 119.3(6)
C2 C1 C7 . 120.8(5)
O C2 C3 . 122.7(6)
O C2 C1 . 118.1(5)
C3 C2 C1 . 119.2(6)
C2 C3 C4 . 121.5(6)
C2 C3 Br1 . 119.2(5)
C4 C3 Br1 . 119.2(5)
C5 C4 C3 . 119.1(6)
C5 C4 H4 . 120.4
C3 C4 H4 . 120.4
C4 C5 C6 . 121.5(6)
C4 C5 Br2 . 118.3(5)
C6 C5 Br2 . 120.2(5)
C5 C6 C1 . 118.8(6)
C5 C6 H6 . 120.6
C1 C6 H6 . 120.6
C8 C7 C1 . 127.4(6)
C8 C7 S2 . 114.9(5)
C1 C7 S2 . 117.7(5)
C7 C8 S1 . 118.7(5)
C7 C8 Br3 . 126.2(5)
S1 C8 Br3 . 114.7(4)
N C9 S2 . 122.3(5)
N C9 S1 . 121.6(5)
S2 C9 S1 . 116.1(4)
N C10 C11 . 110.5(6)
N C10 H10A . 109.6
C11 C10 H10A . 109.6
N C10 H10B . 109.6
C11 C10 H10B . 109.6
H10A C10 H10B . 108.1
C10 C11 C12 . 109.6(6)
C10 C11 H11A . 109.7
C12 C11 H11A . 109.7
C10 C11 H11B . 109.7
C12 C11 H11B . 109.7
H11A C11 H11B . 108.2
C13 C12 C11 . 110.8(6)
C13 C12 H12A . 109.5
C11 C12 H12A . 109.5
C13 C12 H12B . 109.5
C11 C12 H12B . 109.5
H12A C12 H12B . 108.1
C12 C13 C14 . 112.2(6)
C12 C13 H13A . 109.2
C14 C13 H13A . 109.2
C12 C13 H13B . 109.2
C14 C13 H13B . 109.2
H13A C13 H13B . 107.9
N C14 C13 . 111.2(6)
N C14 H14A . 109.4
C13 C14 H14A . 109.4
N C14 H14B . 109.4
C13 C14 H14B . 109.4
H14A C14 H14B . 108.0

loop_
_geom_bond_atom_site_label_1
_geom_bond_atom_site_label_2
_geom_bond_site_symmetry_2
_geom_bond_distance
N C9 . 1.314(8)
N C10 . 1.453(8)
N C14 . 1.495(8)
O C2 . 1.365(7)
O H0 . 0.8400
Br1 C3 . 1.883(7)
Br2 C5 . 1.892(6)
Br3 C8 . 1.876(6)
Br3 Br4 2_645 3.3063(11)
S1 C9 . 1.723(6)
S1 C8 . 1.737(6)
S2 C9 . 1.718(6)
S2 C7 . 1.761(6)
C1 C6 . 1.401(8)
C1 C2 . 1.412(9)
C1 C7 . 1.472(9)
C2 C3 . 1.375(9)
C3 C4 . 1.385(10)
C4 C5 . 1.380(10)
C4 H4 . 0.9500
C5 C6 . 1.394(9)
C6 H6 . 0.9500
C7 C8 . 1.344(9)
C10 C11 . 1.519(10)
C10 H10A . 0.9900
C10 H10B . 0.9900
C11 C12 . 1.527(10)
C11 H11A . 0.9900
C11 H11B . 0.9900
C12 C13 . 1.511(11)
C12 H12A . 0.9900
C12 H12B . 0.9900
C13 C14 . 1.518(10)
C13 H13A . 0.9900
C13 H13B . 0.9900
C14 H14A . 0.9900
C14 H14B . 0.9900

loop_
_geom_hbond_atom_site_label_D
_geom_hbond_atom_site_label_H
_geom_hbond_atom_site_label_A
_geom_hbond_site_symmetry_A
_geom_hbond_distance_DH
_geom_hbond_distance_HA
_geom_hbond_distance_DA
_geom_hbond_angle_DHA
_geom_hbond_publ_flag
O H0 Br4 . 0.84 2.30 3.120(5) 167 yes
C6 H6 O 2_655 0.95 2.56 3.424(8) 151 no
C10 H10A S1 . 0.99 2.46 2.985(7) 113 no
C13 H13A Br2 2_655 0.99 2.88 3.836(7) 163 no
C14 H14B S2 . 0.99 2.51 3.026(7) 112 no

loop_
_geom_torsion_atom_site_label_1
_geom_torsion_atom_site_label_2
_geom_torsion_atom_site_label_3
_geom_torsion_atom_site_label_4
_geom_torsion_site_symmetry_1
_geom_torsion
C6 C1 C2 O . 178.5(6)
C7 C1 C2 O . -3.8(9)
C6 C1 C2 C3 . 0.1(10)
C7 C1 C2 C3 . 177.9(6)
O C2 C3 C4 . -178.4(6)
C1 C2 C3 C4 . -0.1(10)
O C2 C3 Br1 . 1.3(9)
C1 C2 C3 Br1 . 179.6(5)
C2 C3 C4 C5 . 0.3(11)
Br1 C3 C4 C5 . -179.4(5)
C3 C4 C5 C6 . -0.5(11)
C3 C4 C5 Br2 . 179.3(5)
C4 C5 C6 C1 . 0.6(11)
Br2 C5 C6 C1 . -179.2(5)
C2 C1 C6 C5 . -0.4(10)
C7 C1 C6 C5 . -178.1(6)
C6 C1 C7 C8 . -47.4(10)
C2 C1 C7 C8 . 134.8(8)
C6 C1 C7 S2 . 132.8(6)
C2 C1 C7 S2 . -44.9(8)
C9 S2 C7 C8 . -1.0(6)
C9 S2 C7 C1 . 178.8(5)
C1 C7 C8 S1 . -179.6(6)
S2 C7 C8 S1 . 0.2(8)
C1 C7 C8 Br3 . -7.4(11)
S2 C7 C8 Br3 . 172.4(4)
C9 S1 C8 C7 . 0.8(6)
C9 S1 C8 Br3 . -172.3(4)
Br4 Br3 C8 C7 2_645 -87.8(13)
Br4 Br3 C8 S1 2_645 84.7(12)
C10 N C9 S2 . 175.4(6)
C14 N C9 S2 . 9.5(10)
C10 N C9 S1 . -2.5(10)
C14 N C9 S1 . -168.4(6)
C7 S2 C9 N . -176.5(6)
C7 S2 C9 S1 . 1.5(5)
C8 S1 C9 N . 176.6(6)
C8 S1 C9 S2 . -1.4(5)
C9 N C10 C11 . 138.2(7)
C14 N C10 C11 . -55.1(8)
N C10 C11 C12 . 57.3(8)
C10 C11 C12 C13 . -57.8(9)
C11 C12 C13 C14 . 54.4(9)
C9 N C14 C13 . -142.7(7)
C10 N C14 C13 . 50.6(9)
C12 C13 C14 N . -49.1(8)
